data_4319690
loop_
_publ_author_name
'Reinhold Tacke'
'R\"udiger Bertermann'
'Olaf Dannappel'
'Ruth E. Neugebauer'
'Melanie P\"ulm'
'Reiner Willeke'

_publ_contact_author
;       Reinhold Tacke
    Institut f\"ur Anorganische Chemie
    Bayerische Julius-Maximilians-Universit\"at W\"urzburg
    Am Hubland
    D-97074 W\"urzburg
    Bundesrepublik Deutschland
;
_publ_contact_author_email r.tacke@mail.uni-wuerzburg.de
_publ_contact_author_fax '049 931 8884609'
_publ_contact_author_phone '049 931 8885250'
_publ_section_title
;
 Monocyclic Zwitterionic \l5Si-Silicates with an SiO2FC2 Framework:
 Syntheses and Structural Characterization in the Solid State and in
 Solution
;
_journal_name_full 'Inorganic Chemistry'
_journal_page_first 2520
_journal_page_last 2527
_journal_paper_doi 10.1021/ic0014484
_journal_volume 40
_journal_year 2001
_chemical_formula_moiety 'C10 H16 F N O2 Si, C2 H3 N, C H1.5 N0.5'
_chemical_formula_sum 'C13 H20.5 F N2.5 O2 Si'
_chemical_formula_weight 290.91
_chemical_name_systematic
; 
 ? 
;
_space_group_IT_number 14
_symmetry_cell_setting monoclinic
_symmetry_space_group_name_Hall '-P 2yn'
_symmetry_space_group_name_H-M 'P 1 21/n 1'
_atom_sites_solution_hydrogens geom
_atom_sites_solution_primary direct
_atom_sites_solution_secondary difmap
_audit_creation_method SHELXL-97
_cell_angle_alpha 90.00
_cell_angle_beta 91.05(3)
_cell_angle_gamma 90.00
_cell_formula_units_Z 4
_cell_length_a 12.693(3)
_cell_length_b 5.7643(12)
_cell_length_c 20.933(4)
_cell_measurement_reflns_used 5000
_cell_measurement_temperature 173(2)
_cell_measurement_theta_max 26.38
_cell_measurement_theta_min 3.21
_cell_volume 1531.3(6)
_computing_cell_refinement 'STOE IPDS'
_computing_data_collection 'STOE IPDS'
_computing_data_reduction 'STOE IPDS'
_computing_molecular_graphics 'Bruker SHELXTL Plus'
_computing_publication_material 'Bruker SHELXTL Plus'
_computing_structure_refinement 'SHELXL-97 (Sheldrick, 1997)'
_computing_structure_solution 'SHELXS-97 (Sheldrick, 1990)'
_diffrn_ambient_temperature 173(2)
_diffrn_measured_fraction_theta_full 0.972
_diffrn_measured_fraction_theta_max 0.972
_diffrn_radiation_monochromator graphite
_diffrn_radiation_source 'fine-focus sealed tube'
_diffrn_radiation_type MoK\a
_diffrn_radiation_wavelength 0.71073
_diffrn_reflns_av_R_equivalents 0.0353
_diffrn_reflns_av_sigmaI/netI 0.0203
_diffrn_reflns_limit_h_max 15
_diffrn_reflns_limit_h_min -15
_diffrn_reflns_limit_k_max 7
_diffrn_reflns_limit_k_min 0
_diffrn_reflns_limit_l_max 26
_diffrn_reflns_limit_l_min 0
_diffrn_reflns_number 11524
_diffrn_reflns_theta_full 26.38
_diffrn_reflns_theta_max 26.38
_diffrn_reflns_theta_min 3.21
_exptl_absorpt_coefficient_mu 0.167
_exptl_absorpt_correction_T_max 0.9674
_exptl_absorpt_correction_T_min 0.9517
_exptl_crystal_colour colorless
_exptl_crystal_density_diffrn 1.262
_exptl_crystal_density_method 'not measured'
_exptl_crystal_description blocks
_exptl_crystal_F_000 620
_exptl_crystal_size_max 0.30
_exptl_crystal_size_mid 0.30
_exptl_crystal_size_min 0.20
_refine_diff_density_max 0.435
_refine_diff_density_min -0.444
_refine_diff_density_rms 0.062
_refine_ls_extinction_method none
_refine_ls_goodness_of_fit_ref 1.043
_refine_ls_hydrogen_treatment mixed
_refine_ls_matrix_type full
_refine_ls_number_parameters 199
_refine_ls_number_reflns 3050
_refine_ls_number_restraints 0
_refine_ls_restrained_S_all 1.043
_refine_ls_R_factor_all 0.0605
_refine_ls_R_factor_gt 0.0535
_refine_ls_shift/su_max 0.001
_refine_ls_shift/su_mean 0.000
_refine_ls_structure_factor_coef Fsqd
_refine_ls_weighting_details 'calc w=1/[\s^2^(Fo^2^)+(0.0914P)^2^+1.1043P] where P=(Fo^2^+2Fc^2^)/3'
_refine_ls_weighting_scheme calc
_refine_ls_wR_factor_gt 0.1439
_refine_ls_wR_factor_ref 0.1484
_reflns_number_gt 2592
_reflns_number_total 3050
_reflns_threshold_expression >2sigma(I)
_cod_data_source_file ic0014484_1.cif
_cod_data_source_block no11a
_cod_depositor_comments
;
The following automatic conversions were performed:

'_symmetry_cell_setting' value 'Monoclinic' changed to 'monoclinic'
according to the built-in table from CIF Core dictionary named
'cif_core.dic' version 2.4.1 from 2010-06-29.

Automatic conversion script
Id: cif_fix_values 1646 2011-03-28 12:23:43Z adriana 
;
_cod_original_cell_volume 1531.4(5)
_cod_original_formula_sum 'C13 H20.50 F N2.50 O2 Si'
_cod_database_code 4319690

loop_
_symmetry_equiv_pos_as_xyz
'x, y, z'
'-x+1/2, y+1/2, -z+1/2'
'-x, -y, -z'
'x-1/2, -y-1/2, z-1/2'

loop_
_atom_site_label
_atom_site_type_symbol
_atom_site_fract_x
_atom_site_fract_y
_atom_site_fract_z
_atom_site_U_iso_or_equiv
_atom_site_adp_type
_atom_site_occupancy
_atom_site_symmetry_multiplicity
_atom_site_calc_flag
_atom_site_refinement_flags
_atom_site_disorder_assembly
_atom_site_disorder_group
Si Si 0.99068(4) 0.55665(9) 0.61765(3) 0.02115(19) Uani 1 1 d . . .
F F 1.01915(9) 0.3609(2) 0.55787(6) 0.0244(3) Uani 1 1 d . . .
O1 O 0.94657(11) 0.7867(3) 0.67079(7) 0.0269(3) Uani 1 1 d . . .
O2 O 0.86151(11) 0.5250(2) 0.59538(7) 0.0247(3) Uani 1 1 d . . .
N N 1.15484(13) 0.7115(3) 0.52646(8) 0.0227(4) Uani 1 1 d . . .
H H 1.116(2) 0.628(4) 0.4964(12) 0.027 Uiso 1 1 d . . .
C1 C 1.08046(16) 0.7863(3) 0.57895(10) 0.0235(4) Uani 1 1 d . . .
H1A H 1.0344 0.9098 0.5611 0.028 Uiso 1 1 calc R . .
H1B H 1.1238 0.8576 0.6135 0.028 Uiso 1 1 calc R . .
C2 C 1.04574(18) 0.3723(4) 0.68201(11) 0.0303(5) Uani 1 1 d . . .
H2A H 0.9938 0.2543 0.6936 0.045 Uiso 0.50 1 calc PR A 1
H2B H 1.0628 0.4683 0.7194 0.045 Uiso 0.50 1 calc PR A 1
H2C H 1.1099 0.2961 0.6672 0.045 Uiso 0.50 1 calc PR A 1
H2F H 1.0080 0.4020 0.7216 0.045 Uiso 0.50 1 d PR A 2
H2E H 1.0378 0.2086 0.6701 0.045 Uiso 0.50 1 d PR A 2
H2D H 1.1206 0.4081 0.6885 0.045 Uiso 0.50 1 d PR A 2
C3 C 1.24020(17) 0.5607(4) 0.55098(12) 0.0301(5) Uani 1 1 d . . .
H3A H 1.2845 0.6479 0.5814 0.045 Uiso 1 1 calc R . .
H3B H 1.2831 0.5079 0.5154 0.045 Uiso 1 1 calc R . .
H3C H 1.2098 0.4262 0.5725 0.045 Uiso 1 1 calc R . .
C4 C 1.20011(18) 0.9127(4) 0.49117(11) 0.0312(5) Uani 1 1 d . . .
H4A H 1.2423 0.8555 0.4557 0.047 Uiso 1 1 calc R . .
H4B H 1.2449 1.0042 0.5203 0.047 Uiso 1 1 calc R . .
H4C H 1.1428 1.0103 0.4743 0.047 Uiso 1 1 calc R . .
C5 C 0.84241(16) 0.8269(3) 0.66687(10) 0.0232(4) Uani 1 1 d . . .
C6 C 0.79265(16) 0.6743(4) 0.62530(10) 0.0232(4) Uani 1 1 d . . .
C7 C 0.68511(17) 0.6813(4) 0.61690(11) 0.0303(5) Uani 1 1 d . . .
H7 H 0.6503 0.5724 0.5898 0.036 Uiso 1 1 calc R . .
C8 C 0.62724(18) 0.8523(5) 0.64904(11) 0.0339(5) Uani 1 1 d . . .
H8 H 0.5529 0.8590 0.6431 0.041 Uiso 1 1 calc R . .
C9 C 0.67632(19) 1.0088(4) 0.68862(12) 0.0338(5) Uani 1 1 d . . .
H9 H 0.6364 1.1249 0.7094 0.041 Uiso 1 1 calc R . .
C10 C 0.78512(18) 0.9973(4) 0.69830(11) 0.0293(5) Uani 1 1 d . . .
H10 H 0.8199 1.1043 0.7260 0.035 Uiso 1 1 calc R . .
C21 C 1.1381(2) 0.7067(5) 0.82713(14) 0.0452(6) Uiso 1 1 d . . .
N20 N 1.1627(12) 0.522(2) 0.8507(8) 0.047(4) Uiso 0.33 1 d P B 1
C22 C 1.1008(10) 0.9144(15) 0.7942(6) 0.031(2) Uiso 0.33 1 d P B 1
H22A H 1.1587 1.0260 0.7911 0.046 Uiso 0.33 1 calc PR B 1
H22B H 1.0431 0.9840 0.8181 0.046 Uiso 0.33 1 calc PR B 1
H22C H 1.0755 0.8730 0.7512 0.046 Uiso 0.33 1 calc PR B 1
N21 N 1.1583(9) 0.5757(17) 0.8621(5) 0.036(2) Uiso 0.33 1 d P B 2
C23 C 1.1309(9) 0.9028(17) 0.7790(5) 0.045(3) Uiso 0.33 1 d P B 2
H23A H 1.2002 0.9279 0.7602 0.068 Uiso 0.33 1 calc PR B 2
H23B H 1.1082 1.0449 0.8004 0.068 Uiso 0.33 1 calc PR B 2
H23C H 1.0798 0.8622 0.7451 0.068 Uiso 0.33 1 calc PR B 2
N22 N 1.1819(9) 0.549(2) 0.8453(6) 0.043(3) Uiso 0.33 1 d P B 3
C24 C 1.0721(8) 0.9039(16) 0.8087(5) 0.040(2) Uiso 0.33 1 d P B 3
H24A H 1.0141 0.9189 0.8387 0.060 Uiso 0.33 1 calc PR B 3
H24B H 1.0434 0.8794 0.7655 0.060 Uiso 0.33 1 calc PR B 3
H24C H 1.1146 1.0460 0.8096 0.060 Uiso 0.33 1 calc PR B 3
N30 N 0.5103(10) 0.647(2) 0.4700(7) 0.050(3) Uiso 0.25 1 d P C -1
C31 C 0.5106(16) 0.833(6) 0.4832(11) 0.053(8) Uiso 0.25 1 d P C -1
C32 C 0.5007(13) 1.078(4) 0.5093(10) 0.028(4) Uiso 0.25 1 d P C -1
H32A H 0.4302 1.0998 0.5268 0.042 Uiso 0.25 1 calc PR C -1
H32B H 0.5117 1.1902 0.4749 0.042 Uiso 0.25 1 calc PR C -1
H32C H 0.5539 1.1027 0.5432 0.042 Uiso 0.25 1 calc PR C -1
N31 N 0.4957(10) 0.637(2) 0.4890(6) 0.046(3) Uiso 0.25 1 d P D -2
C34 C 0.4993(13) 0.836(4) 0.4944(11) 0.022(3) Uiso 0.25 1 d P D -2
C33 C 0.5076(15) 1.084(6) 0.4959(10) 0.042(6) Uiso 0.25 1 d P D -2
H33A H 0.5705 1.1325 0.4730 0.063 Uiso 0.25 1 calc PR D -2
H33B H 0.5130 1.1366 0.5404 0.063 Uiso 0.25 1 calc PR D -2
H33C H 0.4449 1.1527 0.4754 0.063 Uiso 0.25 1 calc PR D -2

loop_
_atom_site_aniso_label
_atom_site_aniso_U_11
_atom_site_aniso_U_22
_atom_site_aniso_U_33
_atom_site_aniso_U_23
_atom_site_aniso_U_13
_atom_site_aniso_U_12
Si 0.0238(3) 0.0195(3) 0.0200(3) -0.0007(2) -0.0016(2) -0.0008(2)
F 0.0284(6) 0.0212(6) 0.0236(6) -0.0026(5) -0.0009(5) 0.0004(5)
O1 0.0239(7) 0.0286(8) 0.0279(8) -0.0067(6) -0.0022(6) -0.0011(6)
O2 0.0258(7) 0.0252(7) 0.0230(8) -0.0053(6) -0.0006(6) 0.0001(6)
N 0.0238(8) 0.0227(8) 0.0215(9) 0.0002(7) -0.0015(7) -0.0017(7)
C1 0.0256(10) 0.0199(9) 0.0251(10) -0.0027(8) 0.0001(8) 0.0024(8)
C2 0.0361(12) 0.0279(11) 0.0267(11) 0.0027(9) -0.0022(9) 0.0016(9)
C3 0.0267(10) 0.0288(11) 0.0347(12) -0.0003(9) 0.0004(9) 0.0065(8)
C4 0.0332(11) 0.0300(11) 0.0304(12) 0.0059(9) 0.0027(9) -0.0063(9)
C5 0.0262(10) 0.0237(10) 0.0199(10) 0.0016(8) 0.0023(8) 0.0003(8)
C6 0.0250(10) 0.0255(10) 0.0191(10) 0.0005(8) 0.0016(8) 0.0011(8)
C7 0.0268(10) 0.0373(12) 0.0267(11) -0.0025(9) -0.0002(9) 0.0000(9)
C8 0.0268(10) 0.0469(14) 0.0282(12) -0.0003(10) 0.0025(9) 0.0071(10)
C9 0.0342(12) 0.0372(12) 0.0302(12) -0.0026(10) 0.0051(10) 0.0080(10)
C10 0.0346(11) 0.0285(10) 0.0250(11) -0.0042(9) 0.0022(9) 0.0036(9)

loop_
_atom_type_symbol
_atom_type_description
_atom_type_scat_dispersion_real
_atom_type_scat_dispersion_imag
_atom_type_scat_source
C C 0.0033 0.0016 'International Tables Vol C Tables 4.2.6.8 and 6.1.1.4'
H H 0.0000 0.0000 'International Tables Vol C Tables 4.2.6.8 and 6.1.1.4'
N N 0.0061 0.0033 'International Tables Vol C Tables 4.2.6.8 and 6.1.1.4'
O O 0.0106 0.0060 'International Tables Vol C Tables 4.2.6.8 and 6.1.1.4'
F F 0.0171 0.0103 'International Tables Vol C Tables 4.2.6.8 and 6.1.1.4'
Si Si 0.0817 0.0704 'International Tables Vol C Tables 4.2.6.8 and 6.1.1.4'

loop_
_geom_angle_atom_site_label_1
_geom_angle_atom_site_label_2
_geom_angle_atom_site_label_3
_geom_angle
_geom_angle_site_symmetry_1
_geom_angle_site_symmetry_3
_geom_angle_publ_flag
O2 Si F 86.84(7) . . y
O2 Si O1 86.57(7) . . y
F Si O1 170.46(7) . . y
O2 Si C2 119.18(10) . . y
F Si C2 94.08(9) . . y
O1 Si C2 95.16(9) . . y
O2 Si C1 121.96(8) . . y
F Si C1 90.63(8) . . y
O1 Si C1 87.01(8) . . y
C2 Si C1 118.84(10) . . y
C5 O1 Si 113.62(13) . . ?
C6 O2 Si 114.92(12) . . ?
H N C3 108.0(15) . . ?
H N C4 105.9(15) . . ?
C3 N C4 110.04(17) . . ?
H N C1 107.8(15) . . ?
C3 N C1 112.14(16) . . ?
C4 N C1 112.69(16) . . ?
N C1 Si 119.08(13) . . ?
O1 C5 C6 111.51(18) . . ?
O1 C5 C10 127.88(19) . . ?
C6 C5 C10 120.6(2) . . ?
C7 C6 C5 120.2(2) . . ?
C7 C6 O2 126.47(19) . . ?
C5 C6 O2 113.30(18) . . ?
C6 C7 C8 119.0(2) . . ?
C9 C8 C7 121.0(2) . . ?
C8 C9 C10 119.7(2) . . ?
C9 C10 C5 119.3(2) . . ?
N21 C21 N22 25.6(7) . . ?
N21 C21 N20 18.8(10) . . ?
N22 C21 N20 14.8(10) . . ?
N21 C21 C22 165.4(8) . . ?
N22 C21 C22 167.4(9) . . ?
N20 C21 C22 173.7(8) . . ?
N21 C21 C24 148.5(8) . . ?
N22 C21 C24 173.5(9) . . ?
N20 C21 C24 159.1(10) . . ?
C22 C21 C24 19.1(6) . . ?
N21 C21 C23 169.4(8) . . ?
N22 C21 C23 148.0(8) . . ?
N20 C21 C23 159.6(11) . . ?
C22 C21 C23 19.5(6) . . ?
C24 C21 C23 38.4(6) . . ?
N30 C31 C32 172(2) . . ?
N31 C34 C33 175(2) . . ?

loop_
_geom_bond_atom_site_label_1
_geom_bond_atom_site_label_2
_geom_bond_distance
_geom_bond_site_symmetry_2
_geom_bond_publ_flag
Si O2 1.7062(15) . y
Si F 1.7281(13) . y
Si O1 1.8255(16) . y
Si C2 1.844(2) . y
Si C1 1.934(2) . y
O1 C5 1.343(3) . ?
O2 C6 1.385(3) . ?
N H 0.93(3) . ?
N C3 1.474(3) . ?
N C4 1.495(3) . ?
N C1 1.524(3) . ?
C5 C6 1.382(3) . ?
C5 C10 1.394(3) . ?
C6 C7 1.374(3) . ?
C7 C8 1.408(3) . ?
C8 C9 1.367(4) . ?
C9 C10 1.394(3) . ?
C21 N21 1.079(9) . ?
C21 N22 1.129(12) . ?
C21 N20 1.213(13) . ?
C21 C22 1.456(9) . ?
C21 C24 1.459(9) . ?
C21 C23 1.516(10) . ?
N30 C31 1.10(3) . ?
C31 C32 1.52(5) . ?
N31 C34 1.15(2) . ?
C34 C33 1.43(5) . ?
